data_4121085
loop_
_publ_author_name
'Hanmo Zhang'
'E. Ben Hay'
'Steven J. Geib'
'Dennis P. Curran'

_publ_section_title
;
 Radical Cyclizations of Cyclic Ene Sulfonamides Occur with \b-Elimination
 of Sulfonyl Radicals to Form Polycyclic Imines
;
_journal_name_full 'Journal of the American Chemical Society'
_journal_page_first 16610
_journal_page_last 16617
_journal_paper_doi 10.1021/ja408387d
_journal_volume 135
_journal_year 2013
_chemical_formula_sum 'C20 H20 N2 O'
_chemical_formula_weight 304.38
_chemical_name_systematic
; 
 ? 
;
_space_group_IT_number 15
_symmetry_cell_setting monoclinic
_symmetry_space_group_name_Hall '-C 2yc'
_symmetry_space_group_name_H-M 'C 1 2/c 1'
_atom_sites_solution_hydrogens geom
_atom_sites_solution_primary direct
_atom_sites_solution_secondary difmap
_audit_creation_method SHELXL-97
_cell_angle_alpha 90.00
_cell_angle_beta 102.83(3)
_cell_angle_gamma 90.00
_cell_formula_units_Z 8
_cell_length_a 32.01(3)
_cell_length_b 5.880(5)
_cell_length_c 17.369(14)
_cell_measurement_reflns_used 2470
_cell_measurement_temperature 203(2)
_cell_measurement_theta_max 26.76
_cell_measurement_theta_min 2.405
_cell_volume 3188(5)
_computing_cell_refinement 'Bruker SMART'
_computing_data_collection 'Bruker SMART'
_computing_data_reduction 'Bruker SAINT'
_computing_molecular_graphics 'Bruker SHELXTL'
_computing_publication_material 'Bruker SHELXTL'
_computing_structure_refinement 'SHELXL-97 (Sheldrick, 1997)'
_computing_structure_solution 'SHELXS-97 (Sheldrick, 1990)'
_diffrn_ambient_temperature 203(2)
_diffrn_measured_fraction_theta_full 0.978
_diffrn_measured_fraction_theta_max 0.978
_diffrn_measurement_device_type 'Bruker Smart Apex CCD'
_diffrn_measurement_method 'omega scans'
_diffrn_radiation_monochromator graphite
_diffrn_radiation_source 'fine-focus sealed tube'
_diffrn_radiation_type MoK\a
_diffrn_radiation_wavelength 0.71073
_diffrn_reflns_av_R_equivalents 0.0836
_diffrn_reflns_av_sigmaI/netI 0.0714
_diffrn_reflns_limit_h_max 42
_diffrn_reflns_limit_h_min -40
_diffrn_reflns_limit_k_max 7
_diffrn_reflns_limit_k_min -7
_diffrn_reflns_limit_l_max 22
_diffrn_reflns_limit_l_min -21
_diffrn_reflns_number 12892
_diffrn_reflns_theta_full 28.17
_diffrn_reflns_theta_max 28.17
_diffrn_reflns_theta_min 2.41
_exptl_absorpt_coefficient_mu 0.079
_exptl_absorpt_correction_T_max 0.9859
_exptl_absorpt_correction_T_min 0.9783
_exptl_absorpt_correction_type multi-scan
_exptl_absorpt_process_details 'Bruker Sadabs'
_exptl_crystal_colour colorless
_exptl_crystal_density_diffrn 1.268
_exptl_crystal_density_meas 0
_exptl_crystal_description block
_exptl_crystal_F_000 1296
_exptl_crystal_size_max 0.28
_exptl_crystal_size_mid 0.24
_exptl_crystal_size_min 0.18
_refine_diff_density_max 0.179
_refine_diff_density_min -0.257
_refine_diff_density_rms 0.059
_refine_ls_extinction_method none
_refine_ls_goodness_of_fit_ref 0.997
_refine_ls_hydrogen_treatment constr
_refine_ls_matrix_type full
_refine_ls_number_parameters 208
_refine_ls_number_reflns 3829
_refine_ls_number_restraints 0
_refine_ls_restrained_S_all 0.997
_refine_ls_R_factor_all 0.0965
_refine_ls_R_factor_gt 0.0621
_refine_ls_shift/su_max 0.000
_refine_ls_shift/su_mean 0.000
_refine_ls_structure_factor_coef Fsqd
_refine_ls_weighting_details 'calc w=1/[\s^2^(Fo^2^)+(0.0780P)^2^+0.0000P] where P=(Fo^2^+2Fc^2^)/3'
_refine_ls_weighting_scheme calc
_refine_ls_wR_factor_gt 0.1471
_refine_ls_wR_factor_ref 0.1696
_reflns_number_gt 2215
_reflns_number_total 3829
_reflns_threshold_expression >2sigma(I)
_cod_data_source_file ja408387d_si_002.cif
_cod_data_source_block hz1011
_cod_original_sg_symbol_H-M 'C 2/c'
_cod_database_code 4121085

loop_
_symmetry_equiv_pos_as_xyz
'x, y, z'
'-x, y, -z+1/2'
'x+1/2, y+1/2, z'
'-x+1/2, y+1/2, -z+1/2'
'-x, -y, -z'
'x, -y, z-1/2'
'-x+1/2, -y+1/2, -z'
'x+1/2, -y+1/2, z-1/2'

loop_
_atom_site_label
_atom_site_type_symbol
_atom_site_fract_x
_atom_site_fract_y
_atom_site_fract_z
_atom_site_U_iso_or_equiv
_atom_site_adp_type
_atom_site_occupancy
_atom_site_symmetry_multiplicity
_atom_site_calc_flag
_atom_site_refinement_flags
O O 0.16614(5) 0.8487(2) 0.06806(9) 0.0617(4) Uani 1 1 d .
N1 N 0.12651(5) 0.6598(2) 0.14183(8) 0.0412(4) Uani 1 1 d .
C1 C 0.20165(7) 0.5936(3) 0.26829(11) 0.0471(5) Uani 1 1 d .
H1A H 0.1937 0.4828 0.2287 0.057 Uiso 1 1 calc R
N2 N 0.05550(6) 0.1789(3) -0.10586(10) 0.0535(5) Uani 1 1 d .
C2 C 0.23792(7) 0.5603(4) 0.32760(13) 0.0541(5) Uani 1 1 d .
H2A H 0.2546 0.4285 0.3278 0.065 Uiso 1 1 calc R
C3 C 0.24961(8) 0.7201(4) 0.38630(13) 0.0644(7) Uani 1 1 d .
H3A H 0.2739 0.6964 0.4272 0.077 Uiso 1 1 calc R
C4 C 0.22548(8) 0.9156(4) 0.38474(13) 0.0694(7) Uani 1 1 d .
H4A H 0.2335 1.0256 0.4245 0.083 Uiso 1 1 calc R
C5 C 0.18954(7) 0.9501(3) 0.32484(12) 0.0558(6) Uani 1 1 d .
H5A H 0.1736 1.0847 0.3238 0.067 Uiso 1 1 calc R
C6 C 0.17686(6) 0.7880(3) 0.26629(10) 0.0385(4) Uani 1 1 d .
C7 C 0.13685(7) 0.8352(3) 0.20336(11) 0.0453(5) Uani 1 1 d .
H7A H 0.1126 0.8505 0.2288 0.054 Uiso 1 1 calc R
H7B H 0.1404 0.9810 0.1782 0.054 Uiso 1 1 calc R
C8 C 0.09926(6) 0.4750(3) 0.15042(10) 0.0384(4) Uani 1 1 d .
C9 C 0.08966(7) 0.4270(3) 0.22343(11) 0.0480(5) Uani 1 1 d .
H9A H 0.1028 0.5120 0.2681 0.058 Uiso 1 1 calc R
C10 C 0.06089(7) 0.2547(3) 0.23065(13) 0.0525(5) Uani 1 1 d .
H10A H 0.0549 0.2233 0.2802 0.063 Uiso 1 1 calc R
C11 C 0.04127(7) 0.1305(3) 0.16563(12) 0.0527(5) Uani 1 1 d .
H11A H 0.0211 0.0180 0.1699 0.063 Uiso 1 1 calc R
C12 C 0.05174(7) 0.1736(3) 0.09343(12) 0.0471(5) Uani 1 1 d .
H12A H 0.0389 0.0856 0.0494 0.056 Uiso 1 1 calc R
C13 C 0.08074(6) 0.3430(3) 0.08432(10) 0.0382(4) Uani 1 1 d .
C14 C 0.09162(6) 0.3960(3) 0.00509(10) 0.0398(4) Uani 1 1 d .
C15 C 0.05757(6) 0.5523(3) -0.04653(11) 0.0461(5) Uani 1 1 d .
H15A H 0.0399 0.6265 -0.0145 0.055 Uiso 1 1 calc R
H15B H 0.0712 0.6694 -0.0728 0.055 Uiso 1 1 calc R
C16 C 0.03075(7) 0.3912(3) -0.10683(12) 0.0527(5) Uani 1 1 d .
H16A H 0.0033 0.3597 -0.0929 0.063 Uiso 1 1 calc R
H16B H 0.0251 0.4596 -0.1596 0.063 Uiso 1 1 calc R
C17 C 0.08675(7) 0.1857(3) -0.04702(11) 0.0502(5) Uani 1 1 d .
H17A H 0.1064 0.0648 -0.0358 0.060 Uiso 1 1 calc R
C18 C 0.13860(7) 0.4812(3) 0.02081(11) 0.0442(5) Uani 1 1 d .
H18A H 0.1566 0.3561 0.0484 0.053 Uiso 1 1 calc R
C19 C 0.14495(7) 0.6809(3) 0.07732(11) 0.0445(5) Uani 1 1 d .
C20 C 0.15566(8) 0.5357(4) -0.05298(12) 0.0664(7) Uani 1 1 d .
H20A H 0.1852 0.5862 -0.0372 0.100 Uiso 1 1 calc R
H20B H 0.1384 0.6549 -0.0830 0.100 Uiso 1 1 calc R
H20C H 0.1542 0.4003 -0.0854 0.100 Uiso 1 1 calc R

loop_
_atom_site_aniso_label
_atom_site_aniso_U_11
_atom_site_aniso_U_22
_atom_site_aniso_U_33
_atom_site_aniso_U_23
_atom_site_aniso_U_13
_atom_site_aniso_U_12
O 0.0679(11) 0.0532(8) 0.0609(9) 0.0059(7) 0.0080(8) -0.0220(8)
N1 0.0520(10) 0.0315(7) 0.0360(8) -0.0021(6) 0.0008(7) -0.0032(7)
C1 0.0538(13) 0.0413(10) 0.0430(10) -0.0032(8) 0.0037(9) 0.0029(9)
N2 0.0687(12) 0.0425(9) 0.0454(9) -0.0094(7) 0.0044(9) -0.0039(8)
C2 0.0458(13) 0.0559(12) 0.0595(13) 0.0084(10) 0.0098(10) 0.0069(10)
C3 0.0516(14) 0.0685(14) 0.0626(14) 0.0109(11) -0.0099(11) -0.0113(12)
C4 0.0855(19) 0.0564(13) 0.0537(13) -0.0098(10) -0.0114(13) -0.0156(13)
C5 0.0706(15) 0.0368(10) 0.0524(12) -0.0094(8) -0.0028(11) -0.0017(10)
C6 0.0456(11) 0.0322(8) 0.0367(9) -0.0013(7) 0.0069(8) -0.0041(8)
C7 0.0542(12) 0.0296(8) 0.0465(11) -0.0073(7) -0.0012(9) 0.0016(8)
C8 0.0428(11) 0.0296(8) 0.0402(10) 0.0005(7) 0.0035(8) 0.0038(7)
C9 0.0569(13) 0.0460(10) 0.0396(10) -0.0023(8) 0.0075(9) 0.0042(10)
C10 0.0572(14) 0.0499(11) 0.0525(12) 0.0061(9) 0.0164(10) 0.0030(10)
C11 0.0508(13) 0.0415(10) 0.0649(14) 0.0057(9) 0.0107(11) -0.0025(9)
C12 0.0498(12) 0.0344(9) 0.0506(12) -0.0007(8) -0.0025(10) -0.0017(8)
C13 0.0430(11) 0.0284(8) 0.0397(10) -0.0003(7) 0.0018(8) 0.0045(7)
C14 0.0486(11) 0.0296(8) 0.0367(9) -0.0027(7) 0.0000(8) 0.0036(8)
C15 0.0571(13) 0.0348(9) 0.0412(10) -0.0004(7) -0.0001(9) 0.0061(8)
C16 0.0543(13) 0.0484(11) 0.0491(12) -0.0006(9) -0.0020(10) -0.0028(10)
C17 0.0650(14) 0.0342(9) 0.0460(11) -0.0056(8) 0.0008(10) 0.0066(9)
C18 0.0481(12) 0.0429(10) 0.0393(10) 0.0008(8) 0.0044(9) 0.0020(9)
C19 0.0474(12) 0.0382(9) 0.0421(10) 0.0050(8) -0.0025(9) -0.0015(8)
C20 0.0740(17) 0.0783(16) 0.0494(13) -0.0041(11) 0.0192(12) -0.0036(13)

loop_
_atom_type_symbol
_atom_type_description
_atom_type_scat_dispersion_real
_atom_type_scat_dispersion_imag
_atom_type_scat_source
C C 0.0033 0.0016 'International Tables Vol C Tables 4.2.6.8 and 6.1.1.4'
H H 0.0000 0.0000 'International Tables Vol C Tables 4.2.6.8 and 6.1.1.4'
N N 0.0061 0.0033 'International Tables Vol C Tables 4.2.6.8 and 6.1.1.4'
O O 0.0106 0.0060 'International Tables Vol C Tables 4.2.6.8 and 6.1.1.4'

loop_
_geom_angle_atom_site_label_1
_geom_angle_atom_site_label_2
_geom_angle_atom_site_label_3
_geom_angle
C19 N1 C8 122.39(15)
C19 N1 C7 117.30(16)
C8 N1 C7 120.30(16)
C6 C1 C2 121.05(18)
C6 C1 H1A 119.5
C2 C1 H1A 119.5
C17 N2 C16 108.00(16)
C3 C2 C1 120.0(2)
C3 C2 H2A 120.0
C1 C2 H2A 120.0
C4 C3 C2 119.6(2)
C4 C3 H3A 120.2
C2 C3 H3A 120.2
C3 C4 C5 120.3(2)
C3 C4 H4A 119.8
C5 C4 H4A 119.8
C4 C5 C6 120.62(19)
C4 C5 H5A 119.7
C6 C5 H5A 119.7
C1 C6 C5 118.37(17)
C1 C6 C7 123.82(16)
C5 C6 C7 117.81(16)
N1 C7 C6 114.49(15)
N1 C7 H7A 108.6
C6 C7 H7A 108.6
N1 C7 H7B 108.6
C6 C7 H7B 108.6
H7A C7 H7B 107.6
C9 C8 C13 119.50(17)
C9 C8 N1 120.85(16)
C13 C8 N1 119.62(17)
C10 C9 C8 120.73(18)
C10 C9 H9A 119.6
C8 C9 H9A 119.6
C11 C10 C9 120.2(2)
C11 C10 H10A 119.9
C9 C10 H10A 119.9
C10 C11 C12 119.1(2)
C10 C11 H11A 120.4
C12 C11 H11A 120.4
C11 C12 C13 122.14(18)
C11 C12 H12A 118.9
C13 C12 H12A 118.9
C12 C13 C8 118.23(18)
C12 C13 C14 122.66(16)
C8 C13 C14 119.06(16)
C13 C14 C17 110.95(15)
C13 C14 C15 111.77(17)
C17 C14 C15 99.90(14)
C13 C14 C18 108.30(14)
C17 C14 C18 109.58(16)
C15 C14 C18 116.12(16)
C16 C15 C14 104.18(15)
C16 C15 H15A 110.9
C14 C15 H15A 110.9
C16 C15 H15B 110.9
C14 C15 H15B 110.9
H15A C15 H15B 108.9
N2 C16 C15 107.35(16)
N2 C16 H16A 110.2
C15 C16 H16A 110.2
N2 C16 H16B 110.2
C15 C16 H16B 110.2
H16A C16 H16B 108.5
N2 C17 C14 117.80(17)
N2 C17 H17A 121.1
C14 C17 H17A 121.1
C19 C18 C20 110.97(17)
C19 C18 C14 110.48(17)
C20 C18 C14 115.56(16)
C19 C18 H18A 106.4
C20 C18 H18A 106.4
C14 C18 H18A 106.4
O C19 N1 121.72(17)
O C19 C18 122.44(19)
N1 C19 C18 115.81(16)
C18 C20 H20A 109.5
C18 C20 H20B 109.5
H20A C20 H20B 109.5
C18 C20 H20C 109.5
H20A C20 H20C 109.5
H20B C20 H20C 109.5

loop_
_geom_bond_atom_site_label_1
_geom_bond_atom_site_label_2
_geom_bond_distance
O C19 1.228(2)
N1 C19 1.383(3)
N1 C8 1.422(2)
N1 C7 1.469(2)
C1 C6 1.388(3)
C1 C2 1.385(3)
C1 H1A 0.9400
N2 C17 1.262(3)
N2 C16 1.477(3)
C2 C3 1.376(3)
C2 H2A 0.9400
C3 C4 1.382(3)
C3 H3A 0.9400
C4 C5 1.384(3)
C4 H4A 0.9400
C5 C6 1.387(2)
C5 H5A 0.9400
C6 C7 1.514(3)
C7 H7A 0.9800
C7 H7B 0.9800
C8 C9 1.398(3)
C8 C13 1.403(2)
C9 C10 1.394(3)
C9 H9A 0.9400
C10 C11 1.374(3)
C10 H10A 0.9400
C11 C12 1.391(3)
C11 H11A 0.9400
C12 C13 1.395(3)
C12 H12A 0.9400
C13 C14 1.525(3)
C14 C17 1.520(2)
C14 C15 1.550(2)
C14 C18 1.551(3)
C15 C16 1.527(3)
C15 H15A 0.9800
C15 H15B 0.9800
C16 H16A 0.9800
C16 H16B 0.9800
C17 H17A 0.9400
C18 C19 1.515(3)
C18 C20 1.534(3)
C18 H18A 0.9900
C20 H20A 0.9700
C20 H20B 0.9700
C20 H20C 0.9700
